data_2105433
loop_
_publ_author_name
'Domenech, M.V.'
'Font-Altaba, M.'
'Solans, X.'
'Solans, J.'

_publ_section_title
;
 The calcium potassium tetraborate hydrate Ca K2 (B4 O5(O H)4)2 (H2 O)8
;
_journal_name_full 'Acta Crystallographica B (24,1968-38,1982)'
_journal_page_first 2438
_journal_page_last 2441
_journal_paper_doi 10.1107/S0567740882008954
_journal_volume 38
_journal_year 1982
_chemical_formula_sum 'B8 Ca H16 K2 O26'
_chemical_name_systematic 'Ca K2 (B4 O5 (O H)4)2 (H2 O)8'
_space_group_IT_number 19
_symmetry_space_group_name_Hall 'P 2ac 2ab'
_symmetry_space_group_name_H-M 'P 21 21 21'
_cell_angle_alpha 90
_cell_angle_beta 90
_cell_angle_gamma 90
_cell_formula_units_Z 4
_cell_length_a 16.597
_cell_length_b 12.469
_cell_length_c 11.569
_cell_volume 2394.181
_citation_journal_id_ASTM ACBCAR
_cod_data_source_file boron4-x_349.cif
_cod_data_source_block B8Ca1H16K2O26
_cod_depositor_comments
;
 Marking attached hydrogen atoms.

 Antanas Vaitkus,
 2017-03-27
;
_cod_original_formula_sum 'B8 Ca1 H16 K2 O26'
_cod_database_code 2105433

loop_
_symmetry_equiv_pos_as_xyz
x,y,z
-x+1/2,-y,z+1/2
x+1/2,-y+1/2,-z
-x,y+1/2,-z+1/2

loop_
_atom_site_label
_atom_site_type_symbol
_atom_site_fract_x
_atom_site_fract_y
_atom_site_fract_z
_atom_site_occupancy
_atom_site_U_iso_or_equiv
_atom_site_attached_hydrogens
O25 O-2 0.8931 0.0707 0.5681 1 0.0 0
H8 H+1 1.076 -0.278 0.639 1 0.0 0
O20 O-2 0.8674 -0.1041 0.4984 1 0.0 0
B2 B+3 1.3075 -0.0369 1.0384 1 0.0 0
H4 H+1 0.794 0.197 0.693 1 0.0 0
H11 H+1 1.046 -0.224 0.93 1 0.0 0
H5 H+1 1.483 -0.014 0.671 1 0.0 0
K1 K+1 0.6264 0.2244 0.2371 1 0.0 0
B1 B+3 1.3069 -0.0339 0.8254 1 0.0 0
O16 O-2 1.2753 0.2507 0.6108 1 0.0 2
O13 O-2 0.467 0.2832 0.1181 1 0.0 0
O22 O-2 0.7756 0.038 0.4473 1 0.0 0
O7 O-2 1.3476 -0.048 1.1413 1 0.0 0
B6 B+3 0.6987 -0.0444 0.6377 1 0.0 0
O4 O-2 1.2752 -0.1424 0.7905 1 0.0 0
B8 B+3 0.8242 -0.1681 0.4244 1 0.0 0
O14 O-2 0.4703 0.1271 0.9533 1 0.0 2
Ca1 Ca+2 0.9719 0.0292 0.9357 1 0.0 0
O17 O-2 0.5079 0.1623 0.4243 1 0.0 0
O6 O-2 1.3621 0.0077 0.7402 1 0.0 0
B3 B+3 1.1818 -0.005 0.9283 1 0.0 0
O1 O-2 1.3508 -0.0431 0.9378 1 0.0 0
B7 B+3 0.8291 -0.0026 0.5371 1 0.0 0
H15 H+1 0.624 -0.111 1.108 1 0.0 0
O5 O-2 1.2367 0.0361 0.841 1 0.0 0
H14 H+1 0.812 0.055 1.285 1 0.0 0
O15 O-2 1.0029 0.0004 0.7336 1 0.0 0
H1 H+1 1.325 0.021 0.685 1 0.0 0
O21 O-2 0.7472 -0.1426 0.3924 1 0.0 0
O19 O-2 0.7797 -0.0273 0.643 1 0.0 0
O18 O-2 0.6601 -0.0523 0.5336 1 0.0 0
H10 H+1 0.52 -0.044 1.181 1 0.0 0
O12 O-2 0.9952 0.0377 1.1386 1 0.0 0
H6 H+1 0.544 -0.037 0.693 1 0.0 0
O10 O-2 0.283 0.2353 0.8887 1 0.0 2
O8 O-2 1.1126 0.0652 0.9473 1 0.0 0
O23 O-2 0.6518 -0.003 0.3429 1 0.0 0
K2 K+1 0.4235 0.2326 0.7564 1 0.0 0
H16 H+1 0.661 0.231 0.942 1 0.0 0
O26 O-2 0.8607 -0.2605 0.3868 1 0.0 0
O24 O-2 0.6521 -0.053 0.7353 1 0.0 0
H2 H+1 1.314 -0.048 1.205 1 0.0 0
O3 O-2 1.1505 -0.1104 0.889 1 0.0 0
H12 H+1 0.99 -0.239 0.992 1 0.0 0
H9 H+1 1.453 -0.018 1.188 1 0.0 0
O9 O-2 1.166 -0.2651 0.7778 1 0.0 0
O2 O-2 1.2259 -0.02 1.0387 1 0.0 0
H3 H+1 1.107 0.119 1.015 1 0.0 0
B4 B+3 1.1989 -0.1701 0.819 1 0.0 0
H7 H+1 1.01 -0.225 0.541 1 0.0 0
H13 H+1 0.828 0.016 0.769 1 0.0 0
B5 B+3 0.7102 -0.0373 0.4274 1 0.0 0
O11 O-2 1.0047 0.1656 0.4206 1 0.0 2
